data_4512142
loop_
_publ_author_name
'Yakovenko, Andrey A.'
'Wei, Zhangwen'
'Wriedt, Mario'
'Li, Jian-Rong'
'Halder, Gregory J.'
'Zhou, Hong-Cai'

_publ_section_title
;
 Study of Guest Molecules in Metal--Organic Frameworks by Powder X-ray
 Diffraction: Analysis of Difference Envelope Density
;
_journal_issue 11
_journal_name_full 'Crystal Growth &amp; Design'
_journal_page_first 5397
_journal_paper_doi 10.1021/cg500525g
_journal_volume 14
_journal_year 2014
_chemical_formula_moiety '(C18 H16 Cu O4), 4/3 (C3 H7 N O)'
_chemical_formula_sum 'C22 H25.33 Cu N1.33 O5.33'
_chemical_formula_weight 457.31
_chemical_name_systematic
; 
 ? 
;
_space_group_IT_number 165
_symmetry_cell_setting trigonal
_symmetry_space_group_name_Hall '-P 3 2"c'
_symmetry_space_group_name_H-M 'P -3 c 1'
_atom_sites_solution_hydrogens geom
_atom_sites_solution_primary direct
_atom_sites_solution_secondary difmap
_audit_creation_method SHELXL-97
_cell_angle_alpha 90.00
_cell_angle_beta 90.00
_cell_angle_gamma 120.00
_cell_formula_units_Z 12
_cell_length_a 18.304(2)
_cell_length_b 18.304(2)
_cell_length_c 22.502(6)
_cell_measurement_reflns_used 4209
_cell_measurement_temperature 100(2)
_cell_measurement_theta_max 20.51
_cell_measurement_theta_min 2.22
_cell_volume 6529(2)
_computing_cell_refinement 'SAINT+ ver. (Bruker, 2001)'
_computing_data_collection 'APEX2  (Bruker, 2008)'
_computing_data_reduction 'SAINT+ ver. (Bruker, 2001)'
_computing_molecular_graphics 'SHELXTL (Sheldrick, 2008)'
_computing_publication_material 'SHELXTL (Sheldrick, 2008)'
_computing_structure_refinement 'SHELXTL (Sheldrick, 2008)'
_computing_structure_solution 'SHELXTL (Sheldrick, 2008)'
_diffrn_ambient_temperature 100(2)
_diffrn_measured_fraction_theta_full 0.995
_diffrn_measured_fraction_theta_max 0.995
_diffrn_measurement_device_type 'Bruker SMART APEX II CCD area detector'
_diffrn_measurement_method 'phi and omega scans'
_diffrn_radiation_monochromator graphite
_diffrn_radiation_source 'fine-focus sealed tube'
_diffrn_radiation_type MoK\a
_diffrn_radiation_wavelength 0.71073
_diffrn_reflns_av_R_equivalents 0.1250
_diffrn_reflns_av_sigmaI/netI 0.0504
_diffrn_reflns_limit_h_max 23
_diffrn_reflns_limit_h_min -23
_diffrn_reflns_limit_k_max 23
_diffrn_reflns_limit_k_min -23
_diffrn_reflns_limit_l_max 28
_diffrn_reflns_limit_l_min -28
_diffrn_reflns_number 70421
_diffrn_reflns_theta_full 27.00
_diffrn_reflns_theta_max 27.00
_diffrn_reflns_theta_min 2.22
_exptl_absorpt_coefficient_mu 1.038
_exptl_absorpt_correction_T_max 0.9519
_exptl_absorpt_correction_T_min 0.8200
_exptl_absorpt_correction_type multi-scan
_exptl_absorpt_process_details 'SADABS (Sheldrick, 2008)'
_exptl_crystal_colour blue
_exptl_crystal_density_diffrn 1.396
_exptl_crystal_density_meas ?
_exptl_crystal_density_method 'not measured'
_exptl_crystal_description prism
_exptl_crystal_F_000 2860
_exptl_crystal_size_max 0.20
_exptl_crystal_size_mid 0.13
_exptl_crystal_size_min 0.05
_refine_diff_density_max 1.497
_refine_diff_density_min -1.083
_refine_diff_density_rms 0.115
_refine_ls_extinction_method none
_refine_ls_goodness_of_fit_ref 1.024
_refine_ls_hydrogen_treatment constr
_refine_ls_matrix_type full
_refine_ls_number_parameters 254
_refine_ls_number_reflns 4740
_refine_ls_number_restraints 42
_refine_ls_restrained_S_all 1.020
_refine_ls_R_factor_all 0.1299
_refine_ls_R_factor_gt 0.0850
_refine_ls_shift/su_max 0.001
_refine_ls_shift/su_mean 0.000
_refine_ls_structure_factor_coef Fsqd
_refine_ls_weighting_details 'calc w=1/[\s^2^(Fo^2^)+(0.0300P)^2^+50.5000P] where P=(Fo^2^+2Fc^2^)/3'
_refine_ls_weighting_scheme calc
_refine_ls_wR_factor_gt 0.1742
_refine_ls_wR_factor_ref 0.1975
_reflns_number_gt 3029
_reflns_number_total 4740
_reflns_threshold_expression I>2\s(I)
_cod_data_source_file cg500525g_si_002.cif
_cod_data_source_block solvent
_cod_depositor_comments
;
The following automatic conversions were performed:

'_symmetry_cell_setting' value 'Trigonal' changed to 'trigonal'
according to
/home/saulius/struct/COD-crude-data--automatic-downloads/rss-feeds/ACS/lib/dictionaries/cif_core.dic
dictionary named 'cif_core.dic' version 2.4.2 from 2011-04-26.

Automatic conversion script
Id: cif_fix_values 2827 2014-09-09 07:05:25Z andrius 

 Adding full bibliography for 4512142.cif.

The following automatic conversions were performed:

'_exptl_crystal_density_meas' value 'not measured' was changed to '?'
- the value is perceived as not measured.

Automatic conversion script
Id: cif_fix_values 3008 2015-01-20 13:52:24Z robertas 
;
_cod_database_code 4512142

loop_
_symmetry_equiv_pos_as_xyz
'x, y, z'
'-y, x-y, z'
'-x+y, -x, z'
'y, x, -z+1/2'
'x-y, -y, -z+1/2'
'-x, -x+y, -z+1/2'
'-x, -y, -z'
'y, -x+y, -z'
'x-y, x, -z'
'-y, -x, z-1/2'
'-x+y, y, z-1/2'
'x, x-y, z-1/2'

loop_
_atom_site_label
_atom_site_type_symbol
_atom_site_fract_x
_atom_site_fract_y
_atom_site_fract_z
_atom_site_U_iso_or_equiv
_atom_site_adp_type
_atom_site_occupancy
_atom_site_symmetry_multiplicity
_atom_site_calc_flag
_atom_site_refinement_flags
_atom_site_disorder_assembly
_atom_site_disorder_group
Cu1 Cu 0.50911(5) 0.45981(5) 0.29742(3) 0.0391(2) Uani 1 1 d D . .
O1 O 0.4706(3) 0.3564(3) 0.25435(18) 0.0497(11) Uani 1 1 d . . .
O2 O 0.4217(3) 0.3933(3) 0.17493(19) 0.0483(11) Uani 1 1 d . . .
O3 O 0.4913(3) 0.1064(3) 0.2519(2) 0.0517(11) Uani 1 1 d . . .
O4 O 0.4559(3) 0.0258(3) 0.16976(18) 0.0491(11) Uani 1 1 d . . .
C1 C 0.4376(4) 0.3444(4) 0.2039(3) 0.0462(15) Uani 1 1 d . . .
C2 C 0.4617(4) 0.0851(4) 0.1995(3) 0.0417(14) Uani 1 1 d . . .
C3 C 0.4187(4) 0.2635(4) 0.1735(3) 0.0434(14) Uani 1 1 d . . .
C4 C 0.4445(4) 0.2119(4) 0.1999(3) 0.0468(15) Uani 1 1 d . . .
H4A H 0.4705 0.2257 0.2379 0.056 Uiso 1 1 calc R . .
C5 C 0.4322(4) 0.1404(4) 0.1708(3) 0.0455(15) Uani 1 1 d . . .
C6 C 0.3943(4) 0.1205(4) 0.1150(3) 0.0463(15) Uani 1 1 d . . .
H6A H 0.3857 0.0708 0.0954 0.056 Uiso 1 1 calc R . .
C7 C 0.3687(4) 0.1723(4) 0.0874(3) 0.0453(15) Uani 1 1 d . . .
C8 C 0.3808(4) 0.2438(4) 0.1180(3) 0.0442(15) Uani 1 1 d . . .
H8A H 0.3628 0.2794 0.1006 0.053 Uiso 1 1 calc R . .
C9 C 0.3323(4) 0.1549(4) 0.0271(3) 0.0452(15) Uani 1 1 d . . .
C10 C 0.3647(5) 0.1265(4) -0.0170(3) 0.0514(16) Uani 1 1 d . . .
H10A H 0.4085 0.1149 -0.0079 0.062 Uiso 1 1 calc R . .
C11 C 0.3331(5) 0.1147(4) -0.0754(3) 0.0543(18) Uani 1 1 d . . .
H11A H 0.3568 0.0963 -0.1054 0.065 Uiso 1 1 calc R . .
C12 C 0.2687(4) 0.1292(4) -0.08940(18) 0.0541(17) Uani 1 1 d D A .
C13 C 0.2350(5) 0.1563(5) -0.0446(3) 0.0601(19) Uani 1 1 d . . .
H13A H 0.1903 0.1667 -0.0537 0.072 Uiso 1 1 calc R . .
C14 C 0.2658(5) 0.1681(5) 0.0127(3) 0.0532(17) Uani 1 1 d . . .
H14A H 0.2413 0.1854 0.0427 0.064 Uiso 1 1 calc R . .
C15 C 0.2389(3) 0.1237(3) -0.15381(17) 0.070(2) Uani 1 1 d D . .
C16 C 0.2542(9) 0.2099(5) -0.1749(4) 0.109(3) Uani 0.50 1 d PD A 1
H16A H 0.2344 0.2053 -0.2159 0.163 Uiso 0.50 1 calc PR A 1
H16B H 0.3147 0.2510 -0.1730 0.163 Uiso 0.50 1 calc PR A 1
H16C H 0.2233 0.2284 -0.1492 0.163 Uiso 0.50 1 calc PR A 1
C17 C 0.1444(4) 0.0597(8) -0.1587(4) 0.109(3) Uani 0.50 1 d PD A 1
H17A H 0.1260 0.0574 -0.1999 0.163 Uiso 0.50 1 calc PR A 1
H17B H 0.1128 0.0771 -0.1328 0.163 Uiso 0.50 1 calc PR A 1
H17C H 0.1339 0.0039 -0.1466 0.163 Uiso 0.50 1 calc PR A 1
C18 C 0.2870(8) 0.0955(10) -0.1949(3) 0.109(3) Uani 0.50 1 d PD A 1
H18A H 0.2676 0.0926 -0.2359 0.163 Uiso 0.50 1 calc PR A 1
H18B H 0.2766 0.0398 -0.1825 0.163 Uiso 0.50 1 calc PR A 1
H18C H 0.3476 0.1362 -0.1925 0.163 Uiso 0.50 1 calc PR A 1
C16' C 0.3046(6) 0.1992(7) -0.1898(3) 0.109(3) Uani 0.50 1 d PD A 2
H16D H 0.2845 0.1953 -0.2307 0.163 Uiso 0.50 1 calc PR A 2
H16E H 0.3580 0.1989 -0.1901 0.163 Uiso 0.50 1 calc PR A 2
H16F H 0.3134 0.2516 -0.1717 0.163 Uiso 0.50 1 calc PR A 2
C17' C 0.1552(6) 0.1238(10) -0.1556(4) 0.109(3) Uani 0.50 1 d PD A 2
H17D H 0.1372 0.1208 -0.1970 0.163 Uiso 0.50 1 calc PR A 2
H17E H 0.1629 0.1758 -0.1374 0.163 Uiso 0.50 1 calc PR A 2
H17F H 0.1122 0.0750 -0.1336 0.163 Uiso 0.50 1 calc PR A 2
C18' C 0.2258(10) 0.0424(6) -0.1830(4) 0.109(3) Uani 0.50 1 d PD A 2
H18D H 0.2065 0.0395 -0.2240 0.163 Uiso 0.50 1 calc PR A 2
H18E H 0.1834 -0.0065 -0.1607 0.163 Uiso 0.50 1 calc PR A 2
H18F H 0.2793 0.0421 -0.1831 0.163 Uiso 0.50 1 calc PR A 2
O1S O 0.5479(4) 0.4255(5) 0.3783(3) 0.133(2) Uani 1 1 d D . .
N1S N 0.6391(6) 0.3786(7) 0.3582(4) 0.133(2) Uani 0.33 1 d PD . 1
C1S C 0.5632(5) 0.3706(4) 0.3607(4) 0.133(2) Uani 0.33 1 d PD . 1
H1SA H 0.5160 0.3196 0.3460 0.160 Uiso 0.33 1 d PR . 1
C2S C 0.7142(5) 0.4573(11) 0.3734(11) 0.133(2) Uani 0.33 1 d PD . 1
H2SA H 0.6998 0.4989 0.3852 0.200 Uiso 0.33 1 d PR . 1
H2SB H 0.7409 0.4459 0.4060 0.200 Uiso 0.33 1 d PR . 1
H2SC H 0.7523 0.4782 0.3403 0.200 Uiso 0.33 1 d PR . 1
C3S C 0.6505(11) 0.3088(11) 0.3402(9) 0.133(2) Uani 0.33 1 d PD . 1
H3SA H 0.5962 0.2619 0.3302 0.200 Uiso 0.33 1 d PR . 1
H3SB H 0.6865 0.3252 0.3059 0.200 Uiso 0.33 1 d PR . 1
H3SC H 0.6751 0.2929 0.3717 0.200 Uiso 0.33 1 d PR . 1
N3S N 0.5607(4) 0.4898(5) 0.4672(3) 0.133(2) Uani 0.67 1 d PD . 2
C7S C 0.5177(4) 0.4443(8) 0.4207(4) 0.133(2) Uani 0.67 1 d PD . 2
H7SA H 0.4584 0.4250 0.4196 0.160 Uiso 0.67 1 d PR . 2
C8S C 0.5187(7) 0.4946(10) 0.5204(4) 0.133(2) Uani 0.67 1 d PD . 2
H8SA H 0.4587 0.4626 0.5147 0.200 Uiso 0.67 1 d PR . 2
H8SB H 0.5338 0.4739 0.5546 0.200 Uiso 0.67 1 d PR . 2
H8SC H 0.5357 0.5530 0.5262 0.200 Uiso 0.67 1 d PR . 2
C9S C 0.6522(4) 0.5373(8) 0.4672(5) 0.133(2) Uani 0.67 1 d PD B 2
H9SA H 0.6728 0.5271 0.4307 0.200 Uiso 0.67 1 d PR B 2
H9SB H 0.6731 0.5966 0.4715 0.200 Uiso 0.67 1 d PR B 2
H9SC H 0.6712 0.5175 0.5000 0.200 Uiso 0.67 1 d PR B 2
O2S O 0.5853(14) 0.3623(13) 0.5345(7) 0.127(4) Uani 0.33 1 d PD . .
N2S N 0.6297(13) 0.3165(8) 0.6130(8) 0.127(4) Uani 0.33 1 d PD . .
C4S C 0.6169(11) 0.3724(9) 0.5844(7) 0.127(4) Uani 0.67 1 d PD . .
H4SA H 0.6350 0.4271 0.6012 0.152 Uiso 0.33 1 d PR C 1
H4SB H 0.6349 0.3990 0.5463 0.190 Uiso 0.33 1 d PR C 2
H4SC H 0.5718 0.3154 0.5793 0.190 Uiso 0.33 1 d PR C 2
H4SD H 0.5975 0.4030 0.6081 0.190 Uiso 0.33 1 d PR C 2
C5S C 0.6667 0.3333 0.6719(8) 0.127(4) Uani 1 3 d SD . .
H5SA H 0.6675 0.2838 0.6850 0.190 Uiso 0.33 1 d PR . .
H5SB H 0.7234 0.3796 0.6690 0.190 Uiso 0.33 1 d PR . .
H5SC H 0.6358 0.3470 0.6999 0.190 Uiso 0.33 1 d PR . .

loop_
_atom_site_aniso_label
_atom_site_aniso_U_11
_atom_site_aniso_U_22
_atom_site_aniso_U_33
_atom_site_aniso_U_23
_atom_site_aniso_U_13
_atom_site_aniso_U_12
Cu1 0.0427(4) 0.0469(5) 0.0322(4) -0.0006(3) -0.0006(3) 0.0258(4)
O1 0.066(3) 0.050(3) 0.038(2) -0.001(2) -0.005(2) 0.033(2)
O2 0.060(3) 0.047(3) 0.045(2) -0.001(2) -0.003(2) 0.032(2)
O3 0.063(3) 0.051(3) 0.047(3) -0.001(2) -0.006(2) 0.033(2)
O4 0.063(3) 0.049(3) 0.041(2) -0.001(2) -0.002(2) 0.033(2)
C1 0.053(4) 0.044(4) 0.047(4) 0.003(3) 0.010(3) 0.028(3)
C2 0.045(4) 0.044(4) 0.035(3) 0.009(3) 0.008(3) 0.022(3)
C3 0.048(4) 0.042(3) 0.041(3) 0.003(3) 0.003(3) 0.023(3)
C4 0.054(4) 0.045(4) 0.040(3) 0.003(3) 0.003(3) 0.024(3)
C5 0.049(4) 0.040(3) 0.045(4) 0.006(3) 0.007(3) 0.020(3)
C6 0.047(4) 0.039(3) 0.050(4) 0.001(3) 0.002(3) 0.020(3)
C7 0.047(4) 0.044(4) 0.044(3) 0.000(3) -0.001(3) 0.022(3)
C8 0.047(4) 0.041(3) 0.047(4) 0.002(3) 0.005(3) 0.024(3)
C9 0.052(4) 0.043(4) 0.040(3) 0.000(3) 0.002(3) 0.024(3)
C10 0.061(4) 0.053(4) 0.049(4) -0.007(3) -0.007(3) 0.035(4)
C11 0.071(5) 0.054(4) 0.049(4) -0.008(3) -0.002(3) 0.040(4)
C12 0.072(5) 0.046(4) 0.046(3) -0.005(3) -0.013(3) 0.031(4)
C13 0.067(5) 0.063(5) 0.063(4) -0.004(4) -0.011(4) 0.043(4)
C14 0.064(5) 0.062(4) 0.046(4) -0.005(3) -0.005(3) 0.041(4)
C15 0.098(7) 0.072(5) 0.055(4) -0.010(4) -0.019(4) 0.055(5)
C16 0.114(8) 0.144(9) 0.061(4) -0.006(6) -0.018(5) 0.059(7)
C17 0.114(8) 0.144(9) 0.061(4) -0.006(6) -0.018(5) 0.059(7)
C18 0.114(8) 0.144(9) 0.061(4) -0.006(6) -0.018(5) 0.059(7)
C16' 0.114(8) 0.144(9) 0.061(4) -0.006(6) -0.018(5) 0.059(7)
C17' 0.114(8) 0.144(9) 0.061(4) -0.006(6) -0.018(5) 0.059(7)
C18' 0.114(8) 0.144(9) 0.061(4) -0.006(6) -0.018(5) 0.059(7)
O1S 0.117(4) 0.161(6) 0.104(4) 0.048(4) -0.007(4) 0.055(4)
N1S 0.117(4) 0.161(6) 0.104(4) 0.048(4) -0.007(4) 0.055(4)
C1S 0.117(4) 0.161(6) 0.104(4) 0.048(4) -0.007(4) 0.055(4)
C2S 0.117(4) 0.161(6) 0.104(4) 0.048(4) -0.007(4) 0.055(4)
C3S 0.117(4) 0.161(6) 0.104(4) 0.048(4) -0.007(4) 0.055(4)
N3S 0.117(4) 0.161(6) 0.104(4) 0.048(4) -0.007(4) 0.055(4)
C7S 0.117(4) 0.161(6) 0.104(4) 0.048(4) -0.007(4) 0.055(4)
C8S 0.117(4) 0.161(6) 0.104(4) 0.048(4) -0.007(4) 0.055(4)
C9S 0.117(4) 0.161(6) 0.104(4) 0.048(4) -0.007(4) 0.055(4)
O2S 0.132(11) 0.146(11) 0.140(10) 0.022(11) 0.013(10) 0.097(10)
N2S 0.132(11) 0.146(11) 0.140(10) 0.022(11) 0.013(10) 0.097(10)
C4S 0.132(11) 0.146(11) 0.140(10) 0.022(11) 0.013(10) 0.097(10)
C5S 0.132(11) 0.146(11) 0.140(10) 0.022(11) 0.013(10) 0.097(10)

loop_
_atom_type_symbol
_atom_type_description
_atom_type_scat_dispersion_real
_atom_type_scat_dispersion_imag
_atom_type_scat_source
C C 0.0033 0.0016 'International Tables Vol C Tables 4.2.6.8 and 6.1.1.4'
H H 0.0000 0.0000 'International Tables Vol C Tables 4.2.6.8 and 6.1.1.4'
N N 0.0061 0.0033 'International Tables Vol C Tables 4.2.6.8 and 6.1.1.4'
O O 0.0106 0.0060 'International Tables Vol C Tables 4.2.6.8 and 6.1.1.4'
Cu Cu 0.3201 1.2651 'International Tables Vol C Tables 4.2.6.8 and 6.1.1.4'

loop_
_geom_angle_atom_site_label_1
_geom_angle_atom_site_label_2
_geom_angle_atom_site_label_3
_geom_angle
_geom_angle_site_symmetry_1
_geom_angle_site_symmetry_3
O1 Cu1 O4 171.55(18) . 6_665
O1 Cu1 O3 88.8(2) . 3_665
O4 Cu1 O3 89.3(2) 6_665 3_665
O1 Cu1 O2 90.6(2) . 4
O4 Cu1 O2 89.18(19) 6_665 4
O3 Cu1 O2 164.94(18) 3_665 4
O1 Cu1 O1S 98.7(2) . .
O4 Cu1 O1S 89.7(3) 6_665 .
O3 Cu1 O1S 100.2(2) 3_665 .
O2 Cu1 O1S 94.7(2) 4 .
O1 Cu1 Cu1 84.78(13) . 4
O4 Cu1 Cu1 86.80(13) 6_665 4
O3 Cu1 Cu1 81.51(13) 3_665 4
O2 Cu1 Cu1 83.44(13) 4 4
O1S Cu1 Cu1 176.1(2) . 4
C1 O1 Cu1 122.6(4) . .
C1 O2 Cu1 121.3(4) . 4
C2 O3 Cu1 123.7(4) . 2_655
C2 O4 Cu1 120.4(4) . 6_655
O1 C1 O2 127.5(6) . .
O1 C1 C3 116.1(6) . .
O2 C1 C3 116.3(6) . .
O4 C2 O3 127.4(6) . .
O4 C2 C5 117.1(5) . .
O3 C2 C5 115.5(6) . .
C4 C3 C8 120.4(6) . .
C4 C3 C1 119.1(6) . .
C8 C3 C1 120.4(6) . .
C5 C4 C3 119.7(6) . .
C4 C5 C6 120.1(6) . .
C4 C5 C2 119.3(6) . .
C6 C5 C2 120.6(6) . .
C5 C6 C7 121.1(6) . .
C8 C7 C6 117.9(6) . .
C8 C7 C9 120.0(6) . .
C6 C7 C9 122.1(6) . .
C3 C8 C7 121.0(6) . .
C10 C9 C14 118.2(6) . .
C10 C9 C7 120.7(6) . .
C14 C9 C7 121.1(6) . .
C9 C10 C11 120.5(6) . .
C12 C11 C10 120.9(6) . .
C11 C12 C13 118.6(5) . .
C11 C12 C15 121.1(5) . .
C13 C12 C15 120.0(5) . .
C14 C13 C12 120.7(6) . .
C13 C14 C9 121.0(6) . .
C18' C15 C16 136.6(2) . .
C18' C15 C17 70.1(6) . .
C16 C15 C17 108.64(8) . .
C18' C15 C17' 108.65(8) . .
C16 C15 C17' 70.1(6) . .
C17 C15 C17' 41.6(6) . .
C18' C15 C18 41.5(6) . .
C16 C15 C18 108.62(8) . .
C17 C15 C18 108.59(8) . .
C17' C15 C18 136.6(2) . .
C18' C15 C16' 108.63(8) . .
C16 C15 C16' 41.6(6) . .
C17 C15 C16' 136.7(2) . .
C17' C15 C16' 108.58(8) . .
C18 C15 C16' 70.1(6) . .
C18' C15 C12 110.35(8) . .
C16 C15 C12 110.33(8) . .
C17 C15 C12 110.29(8) . .
C17' C15 C12 110.31(8) . .
C18 C15 C12 110.32(8) . .
C16' C15 C12 110.28(8) . .
C1S O1S C7S 142.1(12) . .
C1S O1S Cu1 102.0(4) . .
C7S O1S Cu1 108.2(8) . .
C3S N1S C1S 132.5(15) 3_665 .
C3S N1S C2S 104.2(17) 3_665 .
C1S N1S C2S 121.38(14) . .
C3S N1S C3S 18.7(17) 3_665 .
C1S N1S C3S 121.32(14) . .
C2S N1S C3S 117.3(2) . .
C3S N1S C3S 16.4(7) 3_665 2_655
C1S N1S C3S 147.7(11) . 2_655
C2S N1S C3S 90.6(12) . 2_655
C3S N1S C3S 27.1(11) . 2_655
O1S C1S N1S 125.19(16) . .
O1S C1S C2S 145.4(11) . 2_655
N1S C1S C2S 75.7(9) . 2_655
O1S C1S C3S 142.9(9) . 3_665
N1S C1S C3S 18.6(8) . 3_665
C2S C1S C3S 63.33(18) 2_655 3_665
N1S C2S C3S 26.9(5) . 3_665
N1S C2S C1S 105.2(9) . 3_665
C3S C2S C1S 78.9(10) 3_665 3_665
C3S C3S C3S 59.997(14) 3_665 2_655
C3S C3S N1S 142.6(18) 3_665 2_655
C3S C3S N1S 137(3) 2_655 2_655
C3S C3S N1S 24.0(14) 3_665 .
C3S C3S N1S 78.4(14) 2_655 .
N1S C3S N1S 118.6(14) 2_655 .
C3S C3S N1S 75(2) 3_665 3_665
C3S C3S N1S 21.0(15) 2_655 3_665
N1S C3S N1S 116.4(17) 2_655 3_665
N1S C3S N1S 87.3(10) . 3_665
C3S C3S C2S 98.5(17) 3_665 2_655
C3S C3S C2S 149.0(12) 2_655 2_655
N1S C3S C2S 48.9(15) 2_655 2_655
N1S C3S C2S 75.9(6) . 2_655
N1S C3S C2S 139.8(18) 3_665 2_655
C3S C3S C1S 166.7(7) 3_665 2_655
C3S C3S C1S 118(2) 2_655 2_655
N1S C3S C1S 29.0(8) 2_655 2_655
N1S C3S C1S 145.9(11) . 2_655
N1S C3S C1S 100.7(8) 3_665 2_655
C2S C3S C1S 77.0(10) 2_655 2_655
C7S N3S C8S 121.59(14) . .
C7S N3S C9S 121.54(14) . .
C8S N3S C9S 116.9(2) . .
C7S N3S C8S 86.9(7) . 7_666
C8S N3S C8S 45.9(8) . 7_666
C9S N3S C8S 138.9(10) . 7_666
O1S C7S N3S 125.29(16) . .
C8S C8S N3S 75.3(7) 7_666 .
C8S C8S N3S 58.8(8) 7_666 7_666
N3S C8S N3S 134.1(8) . 7_666
N2S N2S N2S 59.999(3) 3_665 2_655
N2S N2S C4S 75.3(10) 3_665 .
N2S N2S C4S 126.7(12) 2_655 .
N2S N2S C4S 115.3(7) 3_665 2_655
N2S N2S C4S 62.0(5) 2_655 2_655
C4S N2S C4S 123.7(14) . 2_655
N2S N2S C5S 69.5(7) 3_665 .
N2S N2S C5S 69.5(7) 2_655 .
C4S N2S C5S 121.6(7) . .
C4S N2S C5S 113.3(6) 2_655 .
O2S C4S N2S 125.13(16) . .
O2S C4S N2S 138.8(16) . 3_665
N2S C4S N2S 42.7(16) . 3_665
N2S C5S N2S 41.1(15) 2_655 3_665
N2S C5S N2S 41.1(15) 2_655 .
N2S C5S N2S 41.1(15) 3_665 .

loop_
_geom_bond_atom_site_label_1
_geom_bond_atom_site_label_2
_geom_bond_distance
_geom_bond_site_symmetry_2
Cu1 O1 1.919(4) .
Cu1 O4 1.930(4) 6_665
Cu1 O3 1.969(4) 3_665
Cu1 O2 1.972(4) 4
Cu1 O1S 2.159(7) .
Cu1 Cu1 2.6451(15) 4
O1 C1 1.252(8) .
O2 C1 1.256(7) .
O2 Cu1 1.972(4) 4
O3 C2 1.276(7) .
O3 Cu1 1.969(4) 2_655
O4 C2 1.233(7) .
O4 Cu1 1.930(4) 6_655
C1 C3 1.505(9) .
C2 C5 1.510(9) .
C3 C4 1.383(9) .
C3 C8 1.386(8) .
C4 C5 1.378(9) .
C5 C6 1.392(9) .
C6 C7 1.396(9) .
C7 C8 1.394(9) .
C7 C9 1.474(8) .
C9 C10 1.384(9) .
C9 C14 1.393(9) .
C10 C11 1.406(9) .
C11 C12 1.370(9) .
C12 C13 1.395(9) .
C12 C15 1.5339(7) .
C13 C14 1.381(9) .
C15 C18' 1.5325(9) .
C15 C16 1.5327(9) .
C15 C17 1.5330(9) .
C15 C17' 1.5331(9) .
C15 C18 1.5331(9) .
C15 C16' 1.5333(9) .
O1S C1S 1.2339(10) .
O1S C7S 1.2345(10) .
N1S C3S 0.87(2) 3_665
N1S C1S 1.3242(10) .
N1S C2S 1.4502(11) .
N1S C3S 1.4505(10) .
N1S C3S 1.47(2) 2_655
C1S C2S 1.943(13) 2_655
C1S C3S 2.017(19) 3_665
C2S C3S 1.87(3) 3_665
C2S C1S 1.943(13) 3_665
C3S C3S 0.68(3) 3_665
C3S C3S 0.68(3) 2_655
C3S N1S 0.87(2) 2_655
C3S N1S 1.47(2) 3_665
C3S C2S 1.87(3) 2_655
C3S C1S 2.017(18) 2_655
N3S C7S 1.3230(10) .
N3S C8S 1.4495(11) .
N3S C9S 1.4496(10) .
N3S C8S 1.639(17) 7_666
C8S C8S 1.22(2) 7_666
C8S N3S 1.639(17) 7_666
O2S C4S 1.2342(11) .
N2S N2S 1.02(4) 3_665
N2S N2S 1.02(3) 2_655
N2S C4S 1.3241(10) .
N2S C4S 1.4501(10) 2_655
N2S C5S 1.4501(11) .
C4S N2S 1.4501(10) 3_665
C5S N2S 1.4500(11) 2_655
C5S N2S 1.4500(11) 3_665
